data_7002010
loop_
_publ_author_name
'Zamora, Matthew T.'
'Ferguson, Michael J.'
'McDonald, Robert'
'Cowie, Martin'

_publ_section_title
;
 Carbene-anchored/pendent-imidazolium species as precursors to
 di-N-heterocyclic carbene-bridged mixed-metal complexes
;
_journal_issue 35
_journal_name_full 'Dalton Transactions'
_journal_page_first 7269
_journal_paper_doi 10.1039/b906884h
_journal_year 2009
_chemical_formula_moiety 'C24 H47 I N4 P2 Pd, 2(I), C3 H6 O'
_chemical_formula_sum 'C27 H53 I3 N4 O P2 Pd'
_chemical_formula_weight 998.77
_chemical_name_systematic
;
?
;
_space_group_IT_number 14
_symmetry_cell_setting monoclinic
_symmetry_space_group_name_Hall '-P 2ybc'
_symmetry_space_group_name_H-M 'P 1 21/c 1'
_atom_sites_solution_hydrogens geom
_atom_sites_solution_primary direct
_atom_sites_solution_secondary difmap
_audit_creation_method SHELXL-97
_cell_angle_alpha 90.00
_cell_angle_beta 94.9031(4)
_cell_angle_gamma 90.00
_cell_formula_units_Z 4
_cell_length_a 14.2452(6)
_cell_length_b 21.1101(8)
_cell_length_c 12.9669(5)
_cell_measurement_reflns_used 9878
_cell_measurement_temperature 173(2)
_cell_measurement_theta_max 27.48
_cell_measurement_theta_min 2.26
_cell_volume 3885.1(3)
_computing_cell_refinement 'Bruker SAINT'
_computing_data_collection 'Bruker APEX2'
_computing_data_reduction 'Bruker SAINT'
_computing_molecular_graphics 'Bruker SHELXTL'
_computing_publication_material 'Bruker SHELXTL'
_computing_structure_refinement 'SHELXL-97 (Sheldrick, 2008)'
_computing_structure_solution 'DIRDIF-2008 (Beurskens et al., 2008)'
_diffrn_ambient_temperature 173(2)
_diffrn_measured_fraction_theta_full 0.999
_diffrn_measured_fraction_theta_max 0.999
_diffrn_measurement_device_type 'Bruker APEX-II CCD'
_diffrn_measurement_method '\w scans'
_diffrn_radiation_monochromator graphite
_diffrn_radiation_source 'fine-focus sealed tube'
_diffrn_radiation_type MoK\a
_diffrn_radiation_wavelength 0.71073
_diffrn_reflns_av_R_equivalents 0.0162
_diffrn_reflns_av_sigmaI/netI 0.0132
_diffrn_reflns_limit_h_max 18
_diffrn_reflns_limit_h_min -18
_diffrn_reflns_limit_k_max 27
_diffrn_reflns_limit_k_min -27
_diffrn_reflns_limit_l_max 16
_diffrn_reflns_limit_l_min -16
_diffrn_reflns_number 33796
_diffrn_reflns_theta_full 27.50
_diffrn_reflns_theta_max 27.50
_diffrn_reflns_theta_min 1.73
_exptl_absorpt_coefficient_mu 2.968
_exptl_absorpt_correction_T_max 0.5013
_exptl_absorpt_correction_T_min 0.3360
_exptl_absorpt_correction_type integration
_exptl_absorpt_process_details 'SADABS (Sheldrick, 2008)'
_exptl_crystal_colour yellow
_exptl_crystal_density_diffrn 1.708
_exptl_crystal_density_method 'not measured'
_exptl_crystal_description prism
_exptl_crystal_F_000 1944
_exptl_crystal_size_max 0.47
_exptl_crystal_size_mid 0.36
_exptl_crystal_size_min 0.27
_refine_diff_density_max 2.290
_refine_diff_density_min -0.970
_refine_diff_density_rms 0.096
_refine_ls_extinction_method none
_refine_ls_goodness_of_fit_ref 1.038
_refine_ls_hydrogen_treatment constr
_refine_ls_matrix_type full
_refine_ls_number_parameters 345
_refine_ls_number_reflns 8906
_refine_ls_number_restraints 0
_refine_ls_restrained_S_all 1.038
_refine_ls_R_factor_all 0.0319
_refine_ls_R_factor_gt 0.0284
_refine_ls_shift/su_max 0.002
_refine_ls_shift/su_mean 0.000
_refine_ls_structure_factor_coef Fsqd
_refine_ls_weighting_details 'calc w=1/[\s^2^(Fo^2^)+(0.0380P)^2^+5.5389P] where P=(Fo^2^+2Fc^2^)/3'
_refine_ls_weighting_scheme calc
_refine_ls_wR_factor_gt 0.0734
_refine_ls_wR_factor_ref 0.0760
_reflns_number_gt 8022
_reflns_number_total 8906
_reflns_threshold_expression I>2\s(I)
_cod_data_source_file b906884h.txt
_cod_data_source_block 16b
_cod_depositor_comments
;
The following automatic conversions were performed:
'_symmetry_cell_setting' value 'Monoclinic' changed to 'monoclinic'
according to '/home/saulius/struct/CIF-dictionaries/cif_core.dic'
dictionary named 'cif_core.dic' version 2.4.1 from 2010-06-29.

Automatic conversion script
Id: cif_fix_enum 1527 2010-12-29 10:47:43Z saulius 
;
_cod_original_sg_symbol_H-M 'P 21/c'
_cod_database_code 7002010

loop_
_symmetry_equiv_pos_as_xyz
'x, y, z'
'-x, y+1/2, -z+1/2'
'-x, -y, -z'
'x, -y-1/2, z-1/2'

loop_
_atom_site_label
_atom_site_type_symbol
_atom_site_fract_x
_atom_site_fract_y
_atom_site_fract_z
_atom_site_U_iso_or_equiv
_atom_site_adp_type
_atom_site_occupancy
_atom_site_symmetry_multiplicity
_atom_site_calc_flag
_atom_site_refinement_flags
_atom_site_disorder_assembly
_atom_site_disorder_group
I1 I 0.226301(17) 0.486600(12) 0.473032(16) 0.05051(7) Uani 1 1 d . . .
Pd Pd 0.225538(15) 0.535123(10) 0.283222(16) 0.03221(6) Uani 1 1 d . . .
P1 P 0.18992(5) 0.57113(4) 0.11910(6) 0.03720(16) Uani 1 1 d . . .
P2 P 0.07332(6) 0.57043(4) 0.27176(7) 0.04008(17) Uani 1 1 d . . .
N11 N 0.44569(18) 0.54570(11) 0.30609(19) 0.0357(5) Uani 1 1 d . . .
N12 N 0.39672(16) 0.45948(11) 0.23211(19) 0.0328(5) Uani 1 1 d . . .
N13 N 0.33119(16) 0.35650(11) 0.26208(18) 0.0320(5) Uani 1 1 d . . .
N14 N 0.27826(17) 0.29129(12) 0.3709(2) 0.0375(5) Uani 1 1 d . . .
C10 C 0.4569(2) 0.60875(14) 0.3604(2) 0.0408(7) Uani 1 1 d . . .
C11 C 0.3659(2) 0.51389(13) 0.2746(2) 0.0313(5) Uani 1 1 d . . .
C12 C 0.5244(2) 0.51071(16) 0.2848(3) 0.0445(7) Uani 1 1 d . . .
H12 H 0.5883 0.5227 0.3012 0.053 Uiso 1 1 calc R . .
C13 C 0.4945(2) 0.45725(15) 0.2374(3) 0.0425(7) Uani 1 1 d . . .
H13 H 0.5323 0.4245 0.2124 0.051 Uiso 1 1 calc R . .
C14 C 0.3360(2) 0.40927(13) 0.1891(2) 0.0325(5) Uani 1 1 d . . .
H14A H 0.3601 0.3936 0.1244 0.039 Uiso 1 1 calc R . .
H14B H 0.2718 0.4263 0.1717 0.039 Uiso 1 1 calc R . .
C15 C 0.2579(2) 0.34273(14) 0.3150(2) 0.0368(6) Uani 1 1 d . . .
H15 H 0.2006 0.3659 0.3130 0.044 Uiso 1 1 calc R . .
C16 C 0.4007(2) 0.31241(15) 0.2853(2) 0.0403(6) Uani 1 1 d . . .
H16 H 0.4605 0.3109 0.2580 0.048 Uiso 1 1 calc R . .
C17 C 0.3682(2) 0.27186(16) 0.3539(3) 0.0431(7) Uani 1 1 d . . .
H17 H 0.4009 0.2365 0.3848 0.052 Uiso 1 1 calc R . .
C18 C 0.2150(2) 0.25728(17) 0.4400(3) 0.0474(8) Uani 1 1 d . . .
C1A C 0.3640(3) 0.64330(17) 0.3599(4) 0.0625(11) Uani 1 1 d . . .
H1AA H 0.3195 0.6176 0.3956 0.075 Uiso 1 1 calc R . .
H1AB H 0.3385 0.6506 0.2883 0.075 Uiso 1 1 calc R . .
H1AC H 0.3737 0.6840 0.3954 0.075 Uiso 1 1 calc R . .
C1B C 0.4953(3) 0.5961(2) 0.4712(3) 0.0647(11) Uani 1 1 d . . .
H1BA H 0.4502 0.5702 0.5057 0.078 Uiso 1 1 calc R . .
H1BB H 0.5052 0.6364 0.5080 0.078 Uiso 1 1 calc R . .
H1BC H 0.5554 0.5734 0.4714 0.078 Uiso 1 1 calc R . .
C1C C 0.5247(4) 0.6484(2) 0.3039(4) 0.0764(14) Uani 1 1 d . . .
H1CA H 0.4977 0.6563 0.2331 0.092 Uiso 1 1 calc R . .
H1CB H 0.5845 0.6256 0.3021 0.092 Uiso 1 1 calc R . .
H1CC H 0.5358 0.6888 0.3401 0.092 Uiso 1 1 calc R . .
C1D C 0.1173(3) 0.2850(3) 0.4237(5) 0.0920(19) Uani 1 1 d . . .
H1DA H 0.1191 0.3298 0.4441 0.110 Uiso 1 1 calc R . .
H1DB H 0.0748 0.2619 0.4659 0.110 Uiso 1 1 calc R . .
H1DC H 0.0943 0.2815 0.3505 0.110 Uiso 1 1 calc R . .
C1E C 0.2147(4) 0.1878(2) 0.4088(4) 0.0817(15) Uani 1 1 d . . .
H1EA H 0.2789 0.1710 0.4187 0.098 Uiso 1 1 calc R . .
H1EB H 0.1912 0.1838 0.3358 0.098 Uiso 1 1 calc R . .
H1EC H 0.1736 0.1639 0.4516 0.098 Uiso 1 1 calc R . .
C1F C 0.2558(3) 0.2650(2) 0.5504(3) 0.0635(10) Uani 1 1 d . . .
H1FA H 0.3195 0.2472 0.5581 0.076 Uiso 1 1 calc R . .
H1FB H 0.2160 0.2427 0.5967 0.076 Uiso 1 1 calc R . .
H1FC H 0.2583 0.3101 0.5683 0.076 Uiso 1 1 calc R . .
C20 C 0.0632(2) 0.5773(2) 0.1306(3) 0.0507(8) Uani 1 1 d . . .
H20A H 0.0271 0.5420 0.0960 0.061 Uiso 1 1 calc R . .
H20B H 0.0367 0.6185 0.1060 0.061 Uiso 1 1 calc R . .
C21 C 0.2364(2) 0.64848(15) 0.0911(3) 0.0436(7) Uani 1 1 d . . .
H21A H 0.2246 0.6775 0.1485 0.052 Uiso 1 1 calc R . .
H21B H 0.3055 0.6450 0.0888 0.052 Uiso 1 1 calc R . .
C22 C 0.1950(3) 0.6775(2) -0.0098(3) 0.0642(11) Uani 1 1 d . . .
H22A H 0.2242 0.7188 -0.0196 0.077 Uiso 1 1 calc R . .
H22B H 0.1269 0.6829 -0.0074 0.077 Uiso 1 1 calc R . .
H22C H 0.2071 0.6494 -0.0674 0.077 Uiso 1 1 calc R . .
C23 C 0.2036(3) 0.52147(17) 0.0068(3) 0.0487(8) Uani 1 1 d . . .
H23A H 0.1806 0.4784 0.0212 0.058 Uiso 1 1 calc R . .
H23B H 0.1632 0.5386 -0.0526 0.058 Uiso 1 1 calc R . .
C24 C 0.3040(3) 0.51636(18) -0.0240(3) 0.0548(9) Uani 1 1 d . . .
H24A H 0.3054 0.4880 -0.0837 0.066 Uiso 1 1 calc R . .
H24B H 0.3448 0.4993 0.0342 0.066 Uiso 1 1 calc R . .
H24C H 0.3265 0.5584 -0.0422 0.066 Uiso 1 1 calc R . .
C25 C -0.0252(2) 0.52489(17) 0.3097(3) 0.0468(7) Uani 1 1 d . . .
H25A H -0.0194 0.4808 0.2850 0.056 Uiso 1 1 calc R . .
H25B H -0.0226 0.5237 0.3863 0.056 Uiso 1 1 calc R . .
C26 C -0.1209(3) 0.5512(2) 0.2676(3) 0.0559(9) Uani 1 1 d . . .
H26A H -0.1712 0.5240 0.2899 0.067 Uiso 1 1 calc R . .
H26B H -0.1243 0.5523 0.1918 0.067 Uiso 1 1 calc R . .
H26C H -0.1285 0.5942 0.2941 0.067 Uiso 1 1 calc R . .
C27 C 0.0622(3) 0.65086(19) 0.3216(4) 0.0676(11) Uani 1 1 d . . .
H27A H 0.1074 0.6787 0.2895 0.081 Uiso 1 1 calc R . .
H27B H -0.0021 0.6667 0.3009 0.081 Uiso 1 1 calc R . .
C28 C 0.0798(5) 0.6551(3) 0.4361(5) 0.109(2) Uani 1 1 d . . .
H28A H 0.0750 0.6994 0.4578 0.131 Uiso 1 1 calc R . .
H28B H 0.1431 0.6391 0.4574 0.131 Uiso 1 1 calc R . .
H28C H 0.0330 0.6296 0.4686 0.131 Uiso 1 1 calc R . .
I2 I 0.060765(15) 0.384083(13) 0.135392(18) 0.05092(7) Uani 1 1 d . . .
I3 I 0.526485(16) 0.174285(11) 0.535537(18) 0.04948(7) Uani 1 1 d . . .
O1S O 0.1801(4) 0.7723(2) 0.2124(5) 0.139(2) Uani 1 1 d . . .
C1S C 0.3245(4) 0.8125(3) 0.1680(5) 0.0911(16) Uani 1 1 d . . .
H1SA H 0.3683 0.8089 0.2303 0.109 Uiso 1 1 calc R . .
H1SB H 0.3403 0.8502 0.1288 0.109 Uiso 1 1 calc R . .
H1SC H 0.3295 0.7747 0.1250 0.109 Uiso 1 1 calc R . .
C2S C 0.2271(4) 0.8183(2) 0.1984(4) 0.0775(14) Uani 1 1 d . . .
C3S C 0.1952(7) 0.8822(3) 0.2148(5) 0.128(3) Uani 1 1 d . . .
H3SA H 0.1476 0.8818 0.2650 0.153 Uiso 1 1 calc R . .
H3SB H 0.1677 0.8998 0.1491 0.153 Uiso 1 1 calc R . .
H3SC H 0.2487 0.9084 0.2414 0.153 Uiso 1 1 calc R . .

loop_
_atom_site_aniso_label
_atom_site_aniso_U_11
_atom_site_aniso_U_22
_atom_site_aniso_U_33
_atom_site_aniso_U_23
_atom_site_aniso_U_13
_atom_site_aniso_U_12
I1 0.06033(14) 0.06190(15) 0.03002(10) 0.00755(9) 0.00812(9) 0.00566(10)
Pd 0.03529(11) 0.03407(11) 0.02728(10) 0.00156(8) 0.00277(8) 0.00317(8)
P1 0.0378(4) 0.0415(4) 0.0320(4) 0.0071(3) 0.0012(3) -0.0028(3)
P2 0.0386(4) 0.0404(4) 0.0418(4) 0.0040(3) 0.0066(3) 0.0057(3)
N11 0.0394(13) 0.0303(12) 0.0368(12) -0.0036(10) -0.0009(10) -0.0025(10)
N12 0.0334(12) 0.0293(11) 0.0356(12) -0.0019(9) 0.0022(9) -0.0014(9)
N13 0.0341(11) 0.0294(11) 0.0323(11) -0.0012(9) 0.0018(9) -0.0011(9)
N14 0.0373(12) 0.0379(13) 0.0374(13) 0.0025(10) 0.0026(10) -0.0050(10)
C10 0.0498(17) 0.0332(15) 0.0384(16) -0.0068(12) -0.0032(13) -0.0054(13)
C11 0.0367(14) 0.0301(13) 0.0270(12) 0.0011(10) 0.0022(10) -0.0003(11)
C12 0.0342(15) 0.0419(16) 0.057(2) -0.0046(14) 0.0008(13) -0.0046(13)
C13 0.0332(14) 0.0399(16) 0.0547(19) -0.0056(14) 0.0046(13) -0.0005(12)
C14 0.0374(14) 0.0282(13) 0.0317(13) -0.0007(10) 0.0012(11) -0.0037(11)
C15 0.0331(14) 0.0371(15) 0.0401(15) 0.0014(12) 0.0024(11) -0.0015(11)
C16 0.0388(15) 0.0399(16) 0.0426(16) 0.0022(13) 0.0058(12) 0.0057(12)
C17 0.0449(16) 0.0412(16) 0.0433(17) 0.0065(13) 0.0049(13) 0.0070(13)
C18 0.0476(18) 0.0501(19) 0.0453(17) 0.0107(15) 0.0083(14) -0.0094(14)
C1A 0.065(2) 0.0379(18) 0.081(3) -0.0204(18) -0.016(2) 0.0050(16)
C1B 0.088(3) 0.058(2) 0.044(2) -0.0125(17) -0.0156(19) 0.014(2)
C1C 0.108(4) 0.045(2) 0.081(3) -0.016(2) 0.033(3) -0.031(2)
C1D 0.046(2) 0.124(5) 0.108(4) 0.058(4) 0.023(2) -0.002(3)
C1E 0.114(4) 0.057(3) 0.079(3) -0.007(2) 0.033(3) -0.039(3)
C1F 0.071(3) 0.080(3) 0.0405(19) 0.0042(18) 0.0137(17) -0.010(2)
C20 0.0387(16) 0.068(2) 0.0450(18) 0.0188(16) 0.0011(14) -0.0002(15)
C21 0.0472(17) 0.0402(16) 0.0433(17) 0.0085(13) 0.0032(13) -0.0037(13)
C22 0.073(3) 0.058(2) 0.060(2) 0.0249(19) -0.007(2) -0.0115(19)
C23 0.064(2) 0.0499(19) 0.0320(15) 0.0013(13) 0.0011(14) -0.0136(16)
C24 0.074(2) 0.052(2) 0.0410(18) 0.0018(15) 0.0157(17) -0.0052(18)
C25 0.0436(17) 0.0492(18) 0.0495(18) 0.0087(15) 0.0149(14) -0.0001(14)
C26 0.0451(18) 0.068(2) 0.055(2) 0.0092(18) 0.0101(16) -0.0011(17)
C27 0.061(2) 0.047(2) 0.097(3) -0.006(2) 0.021(2) 0.0074(18)
C28 0.112(5) 0.093(4) 0.127(5) -0.055(4) 0.036(4) 0.001(4)
I2 0.03870(11) 0.06843(16) 0.04513(12) 0.00206(10) 0.00061(9) -0.00098(9)
I3 0.05259(13) 0.05127(13) 0.04666(12) 0.01134(9) 0.01630(10) 0.01271(10)
O1S 0.151(4) 0.067(2) 0.214(6) -0.035(3) 0.099(4) -0.029(3)
C1S 0.076(3) 0.098(4) 0.099(4) -0.007(3) 0.007(3) -0.015(3)
C2S 0.118(4) 0.059(3) 0.058(3) -0.009(2) 0.018(3) -0.011(3)
C3S 0.232(9) 0.076(4) 0.083(4) 0.018(3) 0.056(5) 0.031(5)

loop_
_atom_type_symbol
_atom_type_description
_atom_type_scat_dispersion_real
_atom_type_scat_dispersion_imag
_atom_type_scat_source
C C 0.0033 0.0016 'International Tables Vol C Tables 4.2.6.8 and 6.1.1.4'
H H 0.0000 0.0000 'International Tables Vol C Tables 4.2.6.8 and 6.1.1.4'
N N 0.0061 0.0033 'International Tables Vol C Tables 4.2.6.8 and 6.1.1.4'
O O 0.0106 0.0060 'International Tables Vol C Tables 4.2.6.8 and 6.1.1.4'
P P 0.1023 0.0942 'International Tables Vol C Tables 4.2.6.8 and 6.1.1.4'
Pd Pd -0.9988 1.0072 'International Tables Vol C Tables 4.2.6.8 and 6.1.1.4'
I I -0.4742 1.8119 'International Tables Vol C Tables 4.2.6.8 and 6.1.1.4'

loop_
_geom_angle_atom_site_label_1
_geom_angle_atom_site_label_2
_geom_angle_atom_site_label_3
_geom_angle
_geom_angle_site_symmetry_1
_geom_angle_site_symmetry_3
_geom_angle_publ_flag
C11 Pd P1 99.29(8) . . ?
C11 Pd P2 170.58(8) . . ?
P1 Pd P2 72.29(3) . . ?
C11 Pd I1 92.26(7) . . ?
P1 Pd I1 167.14(2) . . ?
P2 Pd I1 96.57(2) . . ?
C21 P1 C23 107.05(16) . . ?
C21 P1 C20 109.43(17) . . ?
C23 P1 C20 106.29(18) . . ?
C21 P1 Pd 115.65(11) . . ?
C23 P1 Pd 121.71(12) . . ?
C20 P1 Pd 95.17(11) . . ?
C25 P2 C27 107.77(19) . . ?
C25 P2 C20 108.58(17) . . ?
C27 P2 C20 106.2(2) . . ?
C25 P2 Pd 124.36(12) . . ?
C27 P2 Pd 112.98(15) . . ?
C20 P2 Pd 94.82(11) . . ?
C11 N11 C12 110.3(2) . . ?
C11 N11 C10 129.2(3) . . ?
C12 N11 C10 120.4(3) . . ?
C11 N12 C13 111.4(2) . . ?
C11 N12 C14 124.7(2) . . ?
C13 N12 C14 123.9(2) . . ?
C15 N13 C16 108.8(2) . . ?
C15 N13 C14 125.5(2) . . ?
C16 N13 C14 125.7(2) . . ?
C15 N14 C17 108.6(3) . . ?
C15 N14 C18 127.1(3) . . ?
C17 N14 C18 124.3(3) . . ?
N11 C10 C1A 111.5(3) . . ?
N11 C10 C1C 108.0(3) . . ?
C1A C10 C1C 109.0(3) . . ?
N11 C10 C1B 107.6(3) . . ?
C1A C10 C1B 109.5(3) . . ?
C1C C10 C1B 111.3(4) . . ?
N11 C11 N12 104.4(2) . . ?
N11 C11 Pd 132.0(2) . . ?
N12 C11 Pd 123.6(2) . . ?
C13 C12 N11 108.0(3) . . ?
C12 C13 N12 105.8(3) . . ?
N12 C14 N13 111.5(2) . . ?
N14 C15 N13 108.5(3) . . ?
C17 C16 N13 107.0(3) . . ?
C16 C17 N14 107.1(3) . . ?
N14 C18 C1F 108.2(3) . . ?
N14 C18 C1D 108.9(3) . . ?
C1F C18 C1D 111.6(4) . . ?
N14 C18 C1E 106.8(3) . . ?
C1F C18 C1E 110.5(4) . . ?
C1D C18 C1E 110.8(4) . . ?
P1 C20 P2 94.71(15) . . ?
C22 C21 P1 114.5(3) . . ?
C24 C23 P1 114.7(2) . . ?
C26 C25 P2 113.5(2) . . ?
C28 C27 P2 113.3(4) . . ?
O1S C2S C3S 123.2(6) . . ?
O1S C2S C1S 121.4(5) . . ?
C3S C2S C1S 115.4(6) . . ?

loop_
_geom_bond_atom_site_label_1
_geom_bond_atom_site_label_2
_geom_bond_distance
_geom_bond_site_symmetry_2
_geom_bond_publ_flag
I1 Pd 2.6651(3) . ?
Pd C11 2.062(3) . ?
Pd P1 2.2758(8) . ?
Pd P2 2.2857(8) . ?
P1 C21 1.811(3) . ?
P1 C23 1.818(4) . ?
P1 C20 1.829(3) . ?
P2 C25 1.804(3) . ?
P2 C27 1.829(4) . ?
P2 C20 1.829(3) . ?
N11 C11 1.353(4) . ?
N11 C12 1.390(4) . ?
N11 C10 1.508(4) . ?
N12 C11 1.363(4) . ?
N12 C13 1.390(4) . ?
N12 C14 1.449(3) . ?
N13 C15 1.329(4) . ?
N13 C16 1.373(4) . ?
N13 C14 1.467(4) . ?
N14 C15 1.324(4) . ?
N14 C17 1.381(4) . ?
N14 C18 1.506(4) . ?
C10 C1A 1.511(5) . ?
C10 C1C 1.513(5) . ?
C10 C1B 1.516(5) . ?
C12 C13 1.338(5) . ?
C16 C17 1.345(4) . ?
C18 C1F 1.507(5) . ?
C18 C1D 1.509(6) . ?
C18 C1E 1.521(6) . ?
C21 C22 1.517(5) . ?
C23 C24 1.521(5) . ?
C25 C26 1.529(5) . ?
C27 C28 1.487(8) . ?
O1S C2S 1.202(6) . ?
C1S C2S 1.480(8) . ?
C2S C3S 1.446(7) . ?

loop_
_geom_torsion_atom_site_label_1
_geom_torsion_atom_site_label_2
_geom_torsion_atom_site_label_3
_geom_torsion_atom_site_label_4
_geom_torsion
_geom_torsion_site_symmetry_1
_geom_torsion_site_symmetry_2
_geom_torsion_site_symmetry_3
_geom_torsion_site_symmetry_4
_geom_torsion_publ_flag
C11 Pd P1 C21 -73.17(15) . . . . ?
P2 Pd P1 C21 102.48(13) . . . . ?
I1 Pd P1 C21 133.23(15) . . . . ?
C11 Pd P1 C23 59.61(16) . . . . ?
P2 Pd P1 C23 -124.75(15) . . . . ?
I1 Pd P1 C23 -94.00(18) . . . . ?
C11 Pd P1 C20 172.38(16) . . . . ?
P2 Pd P1 C20 -11.98(14) . . . . ?
I1 Pd P1 C20 18.77(19) . . . . ?
C11 Pd P2 C25 155.6(5) . . . . ?
P1 Pd P2 C25 128.39(16) . . . . ?
I1 Pd P2 C25 -45.03(16) . . . . ?
C11 Pd P2 C27 -70.6(5) . . . . ?
P1 Pd P2 C27 -97.87(18) . . . . ?
I1 Pd P2 C27 88.71(18) . . . . ?
C11 Pd P2 C20 39.2(5) . . . . ?
P1 Pd P2 C20 11.97(13) . . . . ?
I1 Pd P2 C20 -161.45(13) . . . . ?
C11 N11 C10 C1A -11.6(5) . . . . ?
C12 N11 C10 C1A 170.6(3) . . . . ?
C11 N11 C10 C1C -131.4(4) . . . . ?
C12 N11 C10 C1C 50.9(4) . . . . ?
C11 N11 C10 C1B 108.4(4) . . . . ?
C12 N11 C10 C1B -69.3(4) . . . . ?
C12 N11 C11 N12 -1.0(3) . . . . ?
C10 N11 C11 N12 -178.9(3) . . . . ?
C12 N11 C11 Pd 178.6(2) . . . . ?
C10 N11 C11 Pd 0.7(5) . . . . ?
C13 N12 C11 N11 0.2(3) . . . . ?
C14 N12 C11 N11 178.7(2) . . . . ?
C13 N12 C11 Pd -179.5(2) . . . . ?
C14 N12 C11 Pd -0.9(4) . . . . ?
P1 Pd C11 N11 99.7(3) . . . . ?
P2 Pd C11 N11 73.4(6) . . . . ?
I1 Pd C11 N11 -86.0(3) . . . . ?
P1 Pd C11 N12 -80.8(2) . . . . ?
P2 Pd C11 N12 -107.0(5) . . . . ?
I1 Pd C11 N12 93.5(2) . . . . ?
C11 N11 C12 C13 1.5(4) . . . . ?
C10 N11 C12 C13 179.6(3) . . . . ?
N11 C12 C13 N12 -1.3(4) . . . . ?
C11 N12 C13 C12 0.7(4) . . . . ?
C14 N12 C13 C12 -177.8(3) . . . . ?
C11 N12 C14 N13 -100.3(3) . . . . ?
C13 N12 C14 N13 78.0(3) . . . . ?
C15 N13 C14 N12 106.7(3) . . . . ?
C16 N13 C14 N12 -74.8(3) . . . . ?
C17 N14 C15 N13 0.6(3) . . . . ?
C18 N14 C15 N13 -177.8(3) . . . . ?
C16 N13 C15 N14 -0.2(3) . . . . ?
C14 N13 C15 N14 178.5(2) . . . . ?
C15 N13 C16 C17 -0.4(4) . . . . ?
C14 N13 C16 C17 -179.1(3) . . . . ?
N13 C16 C17 N14 0.7(4) . . . . ?
C15 N14 C17 C16 -0.8(4) . . . . ?
C18 N14 C17 C16 177.6(3) . . . . ?
C15 N14 C18 C1F -112.7(4) . . . . ?
C17 N14 C18 C1F 69.2(4) . . . . ?
C15 N14 C18 C1D 8.7(5) . . . . ?
C17 N14 C18 C1D -169.5(4) . . . . ?
C15 N14 C18 C1E 128.4(4) . . . . ?
C17 N14 C18 C1E -49.8(5) . . . . ?
C21 P1 C20 P2 -105.17(18) . . . . ?
C23 P1 C20 P2 139.55(17) . . . . ?
Pd P1 C20 P2 14.36(16) . . . . ?
C25 P2 C20 P1 -143.03(16) . . . . ?
C27 P2 C20 P1 101.3(2) . . . . ?
Pd P2 C20 P1 -14.28(16) . . . . ?
C23 P1 C21 C22 53.3(3) . . . . ?
C20 P1 C21 C22 -61.4(3) . . . . ?
Pd P1 C21 C22 -167.4(3) . . . . ?
C21 P1 C23 C24 56.5(3) . . . . ?
C20 P1 C23 C24 173.4(3) . . . . ?
Pd P1 C23 C24 -79.7(3) . . . . ?
C27 P2 C25 C26 60.1(3) . . . . ?
C20 P2 C25 C26 -54.5(3) . . . . ?
Pd P2 C25 C26 -164.2(2) . . . . ?
C25 P2 C27 C28 70.5(4) . . . . ?
C20 P2 C27 C28 -173.3(4) . . . . ?
Pd P2 C27 C28 -70.8(4) . . . . ?
